data_7211525
loop_
_publ_author_name
'Mol\<canov, Kre\<simir'
'Koji\'c-Prodi\'c, Biserka'

_publ_section_title
;
 Salts and co-crystals of chloranilic acid with organic bases: is it
 possible to predict a salt formation?
;
_journal_issue 3
_journal_name_full CrystEngComm
_journal_page_first 925
_journal_paper_doi 10.1039/b908492d
_journal_volume 12
_journal_year 2010
_chemical_formula_moiety 'C11 H13 N2 O2, C6 H Cl2 O4, H2 O'
_chemical_formula_sum 'C17 H16 Cl2 N2 O7'
_chemical_formula_weight 431.23
_space_group_IT_number 15
_symmetry_cell_setting monoclinic
_symmetry_space_group_name_Hall '-C 2yc'
_symmetry_space_group_name_H-M 'C 1 2/c 1'
_audit_creation_date 2008-04-17T10:03:12-00:00
_audit_creation_method 'WinGX routine CIF_UPDATE'
_cell_angle_alpha 90
_cell_angle_beta 95.401(3)
_cell_angle_gamma 90
_cell_formula_units_Z 8
_cell_length_a 13.1988(5)
_cell_length_b 8.9661(3)
_cell_length_c 30.9737(9)
_cell_measurement_reflns_used 3503
_cell_measurement_temperature 293(2)
_cell_measurement_theta_max 75.9777
_cell_measurement_theta_min 2.8626
_cell_volume 3649.2(2)
_computing_cell_refinement
;
CrysAlis RED, Oxford Diffraction Ltd.,
Version 1.171.32.11 (release 31-10-2007 CrysAlis171 .NET)
(compiled Oct 31 2007,17:16:07)
;
_computing_data_collection
;
CrysAlis CCD, Oxford Diffraction Ltd.,
Version 1.171.32.11 (release 31-10-2007 CrysAlis171 .NET)
(compiled Oct 31 2007,17:16:07)
;
_computing_data_reduction
;
CrysAlis RED, Oxford Diffraction Ltd.,
Version 1.171.32.11 (release 31-10-2007 CrysAlis171 .NET)
(compiled Oct 31 2007,17:16:07)
;
_computing_structure_refinement 'SHELXL-97 (Sheldrick, 1997)'
_diffrn_detector_area_resol_mean 10.4323
_diffrn_measured_fraction_theta_full 0.972
_diffrn_measured_fraction_theta_max 0.972
_diffrn_measurement_device_type 'Oxford Xcalibur Nova'
_diffrn_measurement_method
;
CCD detector
;
_diffrn_radiation_monochromator graphite
_diffrn_radiation_probe x-ray
_diffrn_radiation_source 'Enhance (Cu) X-ray Source'
_diffrn_radiation_type CuK\a
_diffrn_radiation_wavelength 1.54184
_diffrn_reflns_av_R_equivalents 0.0407
_diffrn_reflns_limit_h_max 16
_diffrn_reflns_limit_h_min -16
_diffrn_reflns_limit_k_max 9
_diffrn_reflns_limit_k_min -11
_diffrn_reflns_limit_l_max 38
_diffrn_reflns_limit_l_min -35
_diffrn_reflns_number 11339
_diffrn_reflns_theta_full 76.09
_diffrn_reflns_theta_max 76.09
_diffrn_reflns_theta_min 2.87
_exptl_absorpt_coefficient_mu 3.616
_exptl_absorpt_correction_T_max 0.8100
_exptl_absorpt_correction_T_min 0.5244
_exptl_absorpt_correction_type multi-scan
_exptl_absorpt_process_details
;
CrysAlis RED, Oxford Diffraction Ltd.,
Version 1.171.32.11 (release 31-10-2007 CrysAlis171 .NET)
(compiled Oct 31 2007,17:16:07)
Empirical absorption correction using spherical harmonics,
implemented in SCALE3 ABSPACK scaling algorithm.
;
_exptl_crystal_colour 'dark red'
_exptl_crystal_density_diffrn 1.57
_exptl_crystal_density_method 'not measured'
_exptl_crystal_description prism
_exptl_crystal_F_000 1776
_exptl_crystal_size_max 0.18
_exptl_crystal_size_mid 0.08
_exptl_crystal_size_min 0.06
_refine_diff_density_max 0.54
_refine_diff_density_min -0.269
_refine_ls_extinction_method none
_refine_ls_goodness_of_fit_ref 1.015
_refine_ls_hydrogen_treatment refall
_refine_ls_matrix_type full
_refine_ls_number_parameters 317
_refine_ls_number_reflns 3703
_refine_ls_number_restraints 21
_refine_ls_restrained_S_all 1.015
_refine_ls_R_factor_gt 0.0582
_refine_ls_shift/su_max 0
_refine_ls_structure_factor_coef Fsqd
_refine_ls_weighting_details 'calc w=1/[\s^2^(Fo^2^)+(0.0890P)^2^+3.0970P] where P=(Fo^2^+2Fc^2^)/3'
_refine_ls_weighting_scheme calc
_refine_ls_wR_factor_ref 0.1567
_reflns_number_gt 2813
_reflns_number_total 3703
_reflns_threshold_expression >2sigma(I)
_cod_data_source_file b908492d.txt
_cod_data_source_block TrpHCAxH2O
_cod_database_code 7211525

loop_
_symmetry_equiv_pos_as_xyz
'x, y, z'
'-x, y, -z+1/2'
'x+1/2, y+1/2, z'
'-x+1/2, y+1/2, -z+1/2'
'-x, -y, -z'
'x, -y, z-1/2'
'-x+1/2, -y+1/2, -z'
'x+1/2, -y+1/2, z-1/2'

loop_
_atom_site_label
_atom_site_type_symbol
_atom_site_fract_x
_atom_site_fract_y
_atom_site_fract_z
_atom_site_U_iso_or_equiv
_atom_site_adp_type
_atom_site_occupancy
_atom_site_calc_flag
_atom_site_refinement_flags
Cl1 Cl 0.36401(7) 0.21512(10) 0.24952(2) 0.0568(2) Uani 1 d .
Cl2 Cl 0.50520(7) 0.50496(9) 0.43177(2) 0.0532(2) Uani 1 d .
O3 O 0.44980(18) 0.0639(2) 0.33070(7) 0.0495(5) Uani 1 d .
O4 O 0.52018(18) 0.1827(2) 0.40581(7) 0.0484(5) Uani 1 d .
O1 O 0.4201(2) 0.6529(3) 0.34931(8) 0.0582(6) Uani 1 d .
O2 O 0.3729(2) 0.5371(3) 0.27234(8) 0.0624(7) Uani 1 d D
C3 C 0.4071(2) 0.2961(4) 0.29843(9) 0.0428(6) Uani 1 d .
N1 N 0.4745(2) -0.1247(3) 0.41051(8) 0.0441(6) Uani 1 d D
C4 C 0.4450(2) 0.1992(3) 0.33365(9) 0.0394(6) Uani 1 d .
C5 C 0.4831(2) 0.2712(3) 0.37747(9) 0.0389(6) Uani 1 d .
O5 O 0.54021(19) -0.1977(3) 0.49127(7) 0.0570(6) Uani 1 d .
O6 O 0.38770(19) -0.1800(3) 0.51599(7) 0.0613(7) Uani 1 d D
C2 C 0.4046(2) 0.4446(4) 0.30364(10) 0.0451(7) Uani 1 d .
C1 C 0.4340(2) 0.5157(4) 0.34756(9) 0.0433(6) Uani 1 d .
N2 N 0.1928(2) 0.0369(4) 0.32685(10) 0.0647(8) Uani 1 d D
C6 C 0.4723(2) 0.4242(3) 0.38180(9) 0.0422(6) Uani 1 d .
C7 C 0.4517(2) -0.1690(3) 0.48610(9) 0.0431(7) Uani 1 d .
C9 C 0.2963(3) -0.1348(5) 0.42956(11) 0.0571(9) Uani 1 d D
C17 C 0.2000(3) 0.1647(5) 0.35127(11) 0.0559(9) Uani 1 d .
C10 C 0.2550(2) -0.0363(5) 0.39263(11) 0.0553(8) Uani 1 d .
C8 C 0.4051(3) -0.0957(4) 0.44434(10) 0.0489(7) Uani 1 d D
C11 C 0.2274(3) -0.0819(5) 0.35162(12) 0.0605(9) Uani 1 d D
C16 C 0.1754(3) 0.3125(6) 0.34040(15) 0.0699(11) Uani 1 d D
C12 C 0.2389(2) 0.1236(5) 0.39346(11) 0.0541(8) Uani 1 d .
C14 C 0.2303(3) 0.3763(6) 0.41466(17) 0.0748(12) Uani 1 d D
C15 C 0.1926(3) 0.4176(6) 0.37248(19) 0.0789(13) Uani 1 d D
C13 C 0.2528(3) 0.2323(5) 0.42554(13) 0.0637(10) Uani 1 d D
O7 O 0.4012(5) 0.8344(4) 0.26952(11) 0.1101(16) Uani 1 d D
H13 H 0.275(3) 0.208(5) 0.4548(7) 0.061(11) Uiso 1 d D
H6 H 0.421(3) -0.200(4) 0.5393(8) 0.053(10) Uiso 1 d D
H16 H 0.148(3) 0.330(5) 0.3123(8) 0.081(14) Uiso 1 d D
H14 H 0.236(4) 0.448(5) 0.4364(13) 0.087(15) Uiso 1 d D
H15 H 0.176(4) 0.515(3) 0.3645(16) 0.083(14) Uiso 1 d D
H2A H 0.180(4) 0.025(7) 0.2999(7) 0.11(2) Uiso 1 d D
H2 H 0.383(4) 0.624(3) 0.2802(15) 0.077(15) Uiso 1 d D
H11 H 0.235(3) -0.177(3) 0.3397(14) 0.075(14) Uiso 1 d D
H1A H 0.458(3) -0.204(3) 0.3944(11) 0.062(11) Uiso 1 d D
H9A H 0.292(3) -0.242(2) 0.4233(13) 0.074(13) Uiso 1 d D
H1C H 0.474(3) -0.045(3) 0.3937(12) 0.074(13) Uiso 1 d D
H9B H 0.258(3) -0.114(4) 0.4543(9) 0.063(11) Uiso 1 d D
H1B H 0.533(2) -0.135(5) 0.4261(12) 0.077(14) Uiso 1 d D
H8 H 0.405(3) 0.013(2) 0.4495(14) 0.073(13) Uiso 1 d D
H7A H 0.409(6) 0.919(6) 0.288(2) 0.16(3) Uiso 1 d D
H7B H 0.468(4) 0.812(11) 0.262(5) 0.33(9) Uiso 1 d D

loop_
_atom_site_aniso_label
_atom_site_aniso_U_11
_atom_site_aniso_U_22
_atom_site_aniso_U_33
_atom_site_aniso_U_23
_atom_site_aniso_U_13
_atom_site_aniso_U_12
Cl1 0.0749(5) 0.0530(5) 0.0396(4) -0.0019(3) -0.0103(3) -0.0014(4)
Cl2 0.0728(5) 0.0425(4) 0.0423(4) -0.0043(3) -0.0041(3) -0.0002(4)
O3 0.0676(14) 0.0363(12) 0.0435(11) -0.0012(9) -0.0003(10) 0.0015(10)
O4 0.0656(13) 0.0384(11) 0.0392(10) 0.0027(8) -0.0055(9) 0.0017(10)
O1 0.0857(17) 0.0351(12) 0.0515(12) -0.0003(10) -0.0063(12) 0.0107(12)
O2 0.098(2) 0.0409(13) 0.0445(12) 0.0048(10) -0.0138(12) 0.0116(13)
C3 0.0487(16) 0.0435(16) 0.0354(13) -0.0001(11) -0.0005(11) 0.0012(13)
N1 0.0560(15) 0.0364(14) 0.0392(12) 0.0027(11) 0.0006(11) 0.0006(12)
C4 0.0428(14) 0.0366(15) 0.0387(13) 0.0011(11) 0.0035(11) 0.0023(12)
C5 0.0412(14) 0.0387(15) 0.0368(13) 0.0039(11) 0.0039(11) -0.0007(12)
O5 0.0558(13) 0.0662(16) 0.0472(12) 0.0025(11) -0.0041(10) 0.0060(12)
O6 0.0570(14) 0.0871(19) 0.0389(11) 0.0095(12) -0.0004(10) 0.0019(13)
C2 0.0507(17) 0.0411(16) 0.0428(15) 0.0072(12) 0.0010(12) 0.0057(13)
C1 0.0484(15) 0.0395(16) 0.0422(15) 0.0019(12) 0.0046(12) 0.0032(13)
N2 0.0634(18) 0.085(2) 0.0435(15) 0.0040(16) -0.0053(13) 0.0019(17)
C6 0.0465(15) 0.0409(16) 0.0387(14) -0.0019(12) 0.0013(11) 0.0004(13)
C7 0.0491(17) 0.0407(16) 0.0386(14) -0.0024(12) -0.0002(12) -0.0032(13)
C9 0.0554(19) 0.068(2) 0.0468(17) 0.0094(16) 0.0012(14) -0.0069(18)
C17 0.0423(16) 0.077(2) 0.0481(17) 0.0113(17) 0.0046(13) 0.0069(16)
C10 0.0420(16) 0.074(2) 0.0502(17) 0.0104(16) 0.0030(13) -0.0003(16)
C8 0.0541(17) 0.0523(19) 0.0401(15) 0.0015(13) 0.0026(13) 0.0023(15)
C11 0.0551(19) 0.071(3) 0.0550(19) 0.0058(18) 0.0013(15) -0.0012(19)
C16 0.053(2) 0.086(3) 0.071(2) 0.022(2) 0.0093(17) 0.014(2)
C12 0.0392(15) 0.078(3) 0.0452(16) 0.0028(16) 0.0020(12) 0.0019(16)
C14 0.055(2) 0.082(3) 0.089(3) -0.017(3) 0.015(2) 0.002(2)
C15 0.054(2) 0.068(3) 0.119(4) 0.014(3) 0.029(2) 0.013(2)
C13 0.0491(18) 0.082(3) 0.060(2) -0.007(2) 0.0061(15) 0.0036(19)
O7 0.205(5) 0.0602(19) 0.0590(18) 0.0036(15) -0.018(2) -0.041(3)

loop_
_atom_type_symbol
_atom_type_description
_atom_type_scat_dispersion_real
_atom_type_scat_dispersion_imag
_atom_type_scat_source
C C 0.018 0.009 'International Tables Vol C Tables 4.2.6.8 and 6.1.1.4'
H H 0 0 'International Tables Vol C Tables 4.2.6.8 and 6.1.1.4'
O O 0.049 0.032 'International Tables Vol C Tables 4.2.6.8 and 6.1.1.4'
S S 0.333 0.557 'International Tables Vol C Tables 4.2.6.8 and 6.1.1.4'
Cl Cl 0.364 0.702 'International Tables Vol C Tables 4.2.6.8 and 6.1.1.4'
N N 0.031 0.018 'International Tables Vol C Tables 4.2.6.8 and 6.1.1.4'

loop_
_geom_angle_atom_site_label_1
_geom_angle_atom_site_label_2
_geom_angle_atom_site_label_3
_geom_angle
C2 O2 H2 110(3)
C2 C3 C4 121.1(3)
C2 C3 Cl1 120.9(2)
C4 C3 Cl1 118.1(2)
C8 N1 H1A 114(3)
C8 N1 H1C 108(3)
H1A N1 H1C 109(3)
C8 N1 H1B 101(3)
H1A N1 H1B 113(3)
H1C N1 H1B 112(3)
O3 C4 C3 123.9(3)
O3 C4 C5 117.9(2)
C3 C4 C5 118.2(3)
O4 C5 C6 126.7(3)
O4 C5 C4 115.2(3)
C6 C5 C4 118.1(2)
C7 O6 H6 108(3)
O2 C2 C3 123.2(3)
O2 C2 C1 115.6(3)
C3 C2 C1 121.1(3)
O1 C1 C6 126.2(3)
O1 C1 C2 115.3(3)
C6 C1 C2 118.5(3)
C11 N2 C17 109.8(3)
C11 N2 H2A 119(4)
C17 N2 H2A 131(4)
C5 C6 C1 122.7(3)
C5 C6 Cl2 118.8(2)
C1 C6 Cl2 118.5(2)
O5 C7 O6 125.2(3)
O5 C7 C8 121.2(3)
O6 C7 C8 113.2(3)
C10 C9 C8 111.1(3)
C10 C9 H9A 115(3)
C8 C9 H9A 109(3)
C10 C9 H9B 108(2)
C8 C9 H9B 105(2)
H9A C9 H9B 109(3)
N2 C17 C16 131.0(4)
N2 C17 C12 107.1(3)
C16 C17 C12 121.9(4)
C11 C10 C12 106.8(3)
C11 C10 C9 125.7(4)
C12 C10 C9 127.5(3)
N1 C8 C9 112.3(3)
N1 C8 C7 107.3(3)
C9 C8 C7 117.0(3)
N1 C8 H8 107(3)
C9 C8 H8 105(3)
C7 C8 H8 107(3)
C10 C11 N2 109.8(4)
C10 C11 H11 128(3)
N2 C11 H11 122(3)
C15 C16 C17 117.2(4)
C15 C16 H16 126(3)
C17 C16 H16 117(3)
C13 C12 C17 119.4(4)
C13 C12 C10 134.1(3)
C17 C12 C10 106.5(3)
C13 C14 C15 122.1(4)
C13 C14 H14 119(3)
C15 C14 H14 119(3)
C16 C15 C14 120.8(4)
C16 C15 H15 116(3)
C14 C15 H15 123(3)
C14 C13 C12 118.5(4)
C14 C13 H13 119(3)
C12 C13 H13 122(3)
H7A O7 H7B 105(4)

loop_
_geom_bond_atom_site_label_1
_geom_bond_atom_site_label_2
_geom_bond_distance
Cl1 C3 1.727(3)
Cl2 C6 1.727(3)
O3 C4 1.219(4)
O4 C5 1.249(3)
O1 C1 1.246(4)
O2 C2 1.314(4)
O2 H2 0.826(19)
C3 C2 1.342(5)
C3 C4 1.447(4)
N1 C8 1.478(4)
N1 H1A 0.881(18)
N1 H1C 0.885(18)
N1 H1B 0.872(18)
C4 C5 1.544(4)
C5 C6 1.387(4)
O5 C7 1.192(4)
O6 C7 1.315(4)
O6 H6 0.828(19)
C2 C1 1.519(4)
C1 C6 1.397(4)
N2 C11 1.366(5)
N2 C17 1.371(6)
N2 H2A 0.84(2)
C7 C8 1.527(4)
C9 C10 1.506(5)
C9 C8 1.508(5)
C9 H9A 0.976(19)
C9 H9B 0.973(18)
C17 C16 1.398(6)
C17 C12 1.407(5)
C10 C11 1.351(5)
C10 C12 1.450(6)
C8 H8 0.988(19)
C11 H11 0.937(19)
C16 C15 1.373(7)
C16 H16 0.925(19)
C12 C13 1.392(6)
C14 C13 1.360(7)
C14 C15 1.404(7)
C14 H14 0.93(2)
C15 H15 0.929(19)
C13 H13 0.951(19)
O7 H7A 0.94(2)
O7 H7B 0.95(2)

loop_
_geom_torsion_atom_site_label_1
_geom_torsion_atom_site_label_2
_geom_torsion_atom_site_label_3
_geom_torsion_atom_site_label_4
_geom_torsion
C2 C3 C4 O3 -179.4(3)
Cl1 C3 C4 O3 1.1(4)
C2 C3 C4 C5 -0.3(4)
Cl1 C3 C4 C5 -179.7(2)
O3 C4 C5 O4 3.1(4)
C3 C4 C5 O4 -176.1(3)
O3 C4 C5 C6 -176.3(3)
C3 C4 C5 C6 4.5(4)
C4 C3 C2 O2 178.4(3)
Cl1 C3 C2 O2 -2.1(5)
C4 C3 C2 C1 -4.6(5)
Cl1 C3 C2 C1 174.8(2)
O2 C2 C1 O1 3.3(4)
C3 C2 C1 O1 -173.9(3)
O2 C2 C1 C6 -177.4(3)
C3 C2 C1 C6 5.5(5)
O4 C5 C6 C1 177.0(3)
C4 C5 C6 C1 -3.7(4)
O4 C5 C6 Cl2 -4.3(4)
C4 C5 C6 Cl2 175.0(2)
O1 C1 C6 C5 178.3(3)
C2 C1 C6 C5 -1.0(5)
O1 C1 C6 Cl2 -0.4(5)
C2 C1 C6 Cl2 -179.7(2)
C11 N2 C17 C16 179.2(4)
C11 N2 C17 C12 -1.3(4)
C8 C9 C10 C11 114.2(4)
C8 C9 C10 C12 -64.5(5)
C10 C9 C8 N1 -64.7(4)
C10 C9 C8 C7 170.6(3)
O5 C7 C8 N1 21.2(4)
O6 C7 C8 N1 -165.9(3)
O5 C7 C8 C9 148.4(3)
O6 C7 C8 C9 -38.7(4)
C12 C10 C11 N2 -1.5(4)
C9 C10 C11 N2 179.6(3)
C17 N2 C11 C10 1.8(4)
N2 C17 C16 C15 -179.3(4)
C12 C17 C16 C15 1.2(6)
N2 C17 C12 C13 -179.1(3)
C16 C17 C12 C13 0.5(5)
N2 C17 C12 C10 0.3(4)
C16 C17 C12 C10 179.9(3)
C11 C10 C12 C13 180.0(4)
C9 C10 C12 C13 -1.1(6)
C11 C10 C12 C17 0.7(4)
C9 C10 C12 C17 179.6(3)
C17 C16 C15 C14 -1.9(6)
C13 C14 C15 C16 0.9(7)
C15 C14 C13 C12 0.9(6)
C17 C12 C13 C14 -1.5(5)
C10 C12 C13 C14 179.3(4)
